data_7040939
loop_
_publ_author_name
'Stubbs, J. M.'
'Bow, J.-P. J.'
'Hazlehurst, R. J.'
'Blacquiere, J. M.'

_publ_section_title
;
 Catalytic cyclization and competitive deactivation with Ru(P(R)2N(R')2)
 complexes.
;
_journal_issue 43
_journal_name_full 'Dalton transactions (Cambridge, England : 2003)'
_journal_page_first 17100
_journal_page_last 17103
_journal_paper_doi 10.1039/c6dt03694e
_journal_volume 45
_journal_year 2016
_chemical_formula_sum 'C41 H50 F6 N3 O P3 Ru'
_chemical_formula_weight 908.82
_chemical_name_systematic '[Ru(Cp)(PPh2NBn2)(MeCN)]PF6'
_chemical_properties_physical 'Air-sensitive, Oxygen-sensitive'
_space_group_crystal_system triclinic
_space_group_IT_number 2
_space_group_name_Hall '-P 1'
_space_group_name_H-M_alt 'P -1'
_symmetry_space_group_name_Hall '-P 1'
_symmetry_space_group_name_H-M 'P -1'
_atom_sites_solution_hydrogens geom
_atom_sites_solution_primary dual
_atom_sites_solution_secondary difmap
_audit_creation_method SHELXL-2014/7
_audit_update_record
;
2015-08-12 deposited with the CCDC.
2016-10-11 downloaded from the CCDC.
;
_cell_angle_alpha 99.505(7)
_cell_angle_beta 94.478(10)
_cell_angle_gamma 104.276(5)
_cell_formula_units_Z 2
_cell_length_a 10.832(3)
_cell_length_b 13.759(3)
_cell_length_c 15.524(5)
_cell_measurement_reflns_used 9671
_cell_measurement_temperature 110
_cell_measurement_theta_max 34.32
_cell_measurement_theta_min 2.80
_cell_volume 2194.3(11)
_computing_cell_refinement SAINT
_computing_data_collection Apex2
_computing_data_reduction SAINT
_computing_molecular_graphics NRCVAX
_computing_publication_material cif2tables.py
_computing_structure_refinement SHELXL-2014
_computing_structure_solution SHELXT
_diffrn_ambient_temperature 110
_diffrn_detector 'CCD plate'
_diffrn_detector_type 'Bruker Apex2'
_diffrn_measured_fraction_theta_full 0.997
_diffrn_measured_fraction_theta_max 0.920
_diffrn_measurement_device '\k-geometry diffractometer'
_diffrn_measurement_device_type 'Bruker Kappa Axis Apex2'
_diffrn_measurement_method 'phi and omega scans'
_diffrn_radiation_type MoK\a
_diffrn_radiation_wavelength 0.71073
_diffrn_reflns_av_R_equivalents 0.0356
_diffrn_reflns_av_unetI/netI 0.0473
_diffrn_reflns_Laue_measured_fraction_full 0.997
_diffrn_reflns_Laue_measured_fraction_max 0.920
_diffrn_reflns_limit_h_max 17
_diffrn_reflns_limit_h_min -18
_diffrn_reflns_limit_k_max 22
_diffrn_reflns_limit_k_min -19
_diffrn_reflns_limit_l_max 25
_diffrn_reflns_limit_l_min -24
_diffrn_reflns_number 115317
_diffrn_reflns_point_group_measured_fraction_full 0.997
_diffrn_reflns_point_group_measured_fraction_max 0.920
_diffrn_reflns_theta_full 25.242
_diffrn_reflns_theta_max 36.404
_diffrn_reflns_theta_min 3.117
_diffrn_source 'sealed tube'
_exptl_absorpt_coefficient_mu 0.526
_exptl_absorpt_correction_T_max 0.7471
_exptl_absorpt_correction_T_min 0.6925
_exptl_absorpt_correction_type multi-scan
_exptl_absorpt_process_details SADABS
_exptl_crystal_colour colourless
_exptl_crystal_density_diffrn 1.375
_exptl_crystal_description prism
_exptl_crystal_F_000 936
_exptl_crystal_recrystallization_method 'Vapour Deposition'
_exptl_crystal_size_max 0.288
_exptl_crystal_size_mid 0.186
_exptl_crystal_size_min 0.090
_platon_squeeze_details
;
TITL b15264    P -1         R = 0.05                                            
CELL   10.8320   13.7590   15.5240     99.50     94.48    104.28                
SPGR P-1                                                                        
C101 0.531 0.534 0.486 !       6.69 eA-3                                        
C102 0.374 0.519 0.499 !       4.72 eA-3                                        
C103 0.249 0.461 0.517 !       3.39 eA-3                                        
C104 0.317 0.529 0.505 !       2.96 eA-3                                        
Q105 0.329 0.171 0.681 !       1.03 eA-3                                        
Q106 0.313 0.225 0.706 !       0.97 eA-3                                        
Q107 0.346 0.245 0.679 !       0.94 eA-3                                        
Q108 0.562 0.735 0.373 !       0.94 eA-3                                        
Q109 0.561 0.219 0.756 !       0.94 eA-3                                        
Q110 0.139 0.484 0.731 !       0.93 eA-3                                        
Q111 0.842 0.426 0.241 !       0.88 eA-3                                        
Q112 0.768 0.184 0.465 !       0.83 eA-3                                        
Q113 0.905 0.297 0.481 !       0.77 eA-3                                        
Q114 0.497 0.204 0.600 !       0.75 eA-3                                        
Q115 0.202 0.499 0.764 !       0.73 eA-3                                        
Q116 0.414 0.120 0.658 !       0.72 eA-3                                        
Q117 0.538 0.254 0.802 !       0.72 eA-3                                        
Q118 0.768 0.329 0.735 !       0.70 eA-3                                        
Q119 0.823 0.676 0.733 !       0.68 eA-3                                        
Q120 0.841 0.260 0.389 !       0.68 eA-3                                        
Q121 0.437 0.336 0.890 !       0.67 eA-3                                        
Q122 0.513 0.266 0.633 !       0.66 eA-3                                        
Q123 0.593 0.298 0.825 !       0.65 eA-3                                        
Q124 0.192 0.476 0.703 !       0.65 eA-3                                        
Q125 0.658 0.170 0.393 !       0.65 eA-3                                        
Q126 0.486 0.983 0.139 !       0.64 eA-3                                        
Q127 0.690 0.470 0.113 !       0.64 eA-3                                        
Q128 0.189 0.376 0.752 !       0.62 eA-3                                        
Q129 0.766 0.192 0.390 !       0.62 eA-3                                        
Q130 0.424 0.718 0.271 !       0.61 eA-3                                        
Q131 0.302 0.853 0.532 !       0.60 eA-3                                        
Q132 0.018 0.933 0.671 !       0.60 eA-3                                        
Q133 0.497 0.288 0.765 !       0.60 eA-3                                        
Q134 0.654 0.878 0.592 !       0.59 eA-3                                        
Q135 0.502 0.848 0.847 !       0.59 eA-3                                        
Q136 0.293 0.844 0.212 !       0.59 eA-3                                        
Q137 0.749 0.253 0.382 !       0.58 eA-3                                        
Q138 0.608 1.001 0.842 !       0.58 eA-3                                        
Q139 0.890 0.902-0.002 !       0.58 eA-3                                        
Q140 0.206 0.485 0.232 !       0.58 eA-3                                        
Q141 0.501 0.651 0.091 !       0.58 eA-3                                        
Q142 0.546 0.699 0.080 !       0.57 eA-3                                        
Q143 0.141 0.685 0.580 !       0.57 eA-3                                        
Q144 0.724 0.180 0.671 !       0.57 eA-3                                        
Q145 0.874 0.593 0.741 !       0.57 eA-3                                        
Q146 0.702 0.163 0.881 !       0.56 eA-3                                        
Q147 0.605 0.265 0.799 !       0.56 eA-3                                        
Q148 0.326 0.819 0.135 !       0.56 eA-3                                        
Q149 0.875 0.543 0.746 !       0.56 eA-3                                        
Q150 0.953 0.532 0.736 !       0.56 eA-3                                        
Q151 0.829 0.186 0.674 !       0.56 eA-3                                        
Q152 0.970 0.685 0.716 !       0.55 eA-3                                        
Q153 0.625 0.723 0.265 !       0.55 eA-3                                        
Q154 0.882 0.918 0.654 !       0.55 eA-3                                        
Q155 0.375 0.622 0.220 !       0.55 eA-3                                        
Q156 0.859 0.933 0.716 !       0.55 eA-3                                        
Q157 0.517 0.283 0.032 !       0.54 eA-3                                        
Q158 0.769 0.243 0.419 !       0.54 eA-3                                        
Q159 0.579 0.857 0.609 !       0.54 eA-3                                        
Q160 0.504 0.725 0.104 !       0.54 eA-3                                        
Q161 0.247 0.627 0.159 !       0.54 eA-3                                        
Q162 0.487 0.232 0.713 !       0.53 eA-3                                        
Q163 0.770 0.377 0.172 !       0.53 eA-3                                        
Q164 0.206 0.115 0.408 !       0.52 eA-3                                        
Q165 0.889 0.746 0.723 !       0.52 eA-3                                        
Q166 0.471 0.440 0.044 !       0.52 eA-3                                        
Q167 0.392 0.070 0.376 !       0.52 eA-3                                        
Q168 0.170 0.632 0.800 !       0.51 eA-3                                        
Q169 0.141 0.267 0.171 !       0.51 eA-3                                        
;
_refine_diff_density_max 0.786
_refine_diff_density_min -0.668
_refine_diff_density_rms 0.095
_refine_ls_extinction_method none
_refine_ls_goodness_of_fit_ref 1.056
_refine_ls_hydrogen_treatment constr
_refine_ls_matrix_type full
_refine_ls_number_parameters 499
_refine_ls_number_reflns 19679
_refine_ls_number_restraints 0
_refine_ls_restrained_S_all 1.056
_refine_ls_R_factor_all 0.0564
_refine_ls_R_factor_gt 0.0393
_refine_ls_shift/su_max 0.004
_refine_ls_shift/su_mean 0.000
_refine_ls_structure_factor_coef Fsqd
_refine_ls_weighting_details 'w=1/[\s^2^(Fo^2^)+(0.0464P)^2^+0.3723P] where P=(Fo^2^+2Fc^2^)/3'
_refine_ls_weighting_scheme calc
_refine_ls_wR_factor_gt 0.0889
_refine_ls_wR_factor_ref 0.0958
_reflns_Friedel_coverage 0.000
_reflns_number_gt 15594
_reflns_number_total 19679
_reflns_threshold_expression 'I > 2\s(I)'
_cod_data_source_file c6dt03694e2.cif
_cod_data_source_block b15264
_cod_depositor_comments 'Adding full bibliography for 7040939.cif.'
_cod_original_cell_volume 2194.3(10)
_cod_database_code 7040939
_shelx_shelxl_version_number 2014/7
_shelx_space_group_comment
;
The symmetry employed for this shelxl refinement is uniquely defined
by the following loop, which should always be used as a source of
symmetry information in preference to the above space-group names.
They are only intended as comments.
;
_shelx_estimated_absorpt_t_min 0.863
_shelx_estimated_absorpt_t_max 0.954
_platon_squeeze_void_probe_radius 1.20

loop_
_space_group_symop_operation_xyz
'x, y, z'
'-x, -y, -z'

loop_
_atom_site_label
_atom_site_type_symbol
_atom_site_fract_x
_atom_site_fract_y
_atom_site_fract_z
_atom_site_U_iso_or_equiv
_atom_site_adp_type
_atom_site_occupancy
_atom_site_site_symmetry_order
_atom_site_calc_flag
_atom_site_refinement_flags_posn
_atom_site_refinement_flags_adp
Ru1 Ru 0.47888(2) 0.75327(2) 0.23705(2) 0.01480(3) Uani 1 1 d . .
P1 P 0.35537(3) 0.84332(2) 0.18006(2) 0.01462(6) Uani 1 1 d . .
P2 P 0.28396(3) 0.63940(2) 0.21555(2) 0.01419(6) Uani 1 1 d . .
N1 N 0.52134(11) 0.69529(8) 0.11630(8) 0.0182(2) Uani 1 1 d . .
N2 N 0.21369(11) 0.79910(8) 0.31639(8) 0.0190(2) Uani 1 1 d . .
N3 N 0.15306(10) 0.69696(8) 0.08416(7) 0.0164(2) Uani 1 1 d . .
C1 C 0.55812(13) 0.66218(11) 0.05411(10) 0.0210(3) Uani 1 1 d . .
C2 C 0.60713(15) 0.61808(13) -0.02385(11) 0.0301(3) Uani 1 1 d . .
H2A H 0.6675 0.6723 -0.0447 0.045 Uiso 1 1 calc R U
H2B H 0.5355 0.5845 -0.0703 0.045 Uiso 1 1 calc R U
H2C H 0.6513 0.5678 -0.0090 0.045 Uiso 1 1 calc R U
C3 C 0.5047(2) 0.75460(19) 0.37700(12) 0.0550(7) Uani 1 1 d . .
H3 H 0.4358 0.7220 0.4053 0.066 Uiso 1 1 calc R U
C4 C 0.53168(19) 0.85594(16) 0.36357(12) 0.0428(5) Uani 1 1 d . .
H4 H 0.4843 0.9040 0.3808 0.051 Uiso 1 1 calc R U
C5 C 0.64198(18) 0.87302(14) 0.31990(12) 0.0398(5) Uani 1 1 d . .
H5 H 0.6834 0.9350 0.3029 0.048 Uiso 1 1 calc R U
C6 C 0.67883(18) 0.78289(19) 0.30632(13) 0.0475(5) Uani 1 1 d . .
H6 H 0.7498 0.7726 0.2771 0.057 Uiso 1 1 calc R U
C7 C 0.5970(2) 0.71010(15) 0.34158(15) 0.0542(7) Uani 1 1 d . .
H7 H 0.6024 0.6423 0.3417 0.065 Uiso 1 1 calc R U
C8 C 0.22745(13) 0.86305(10) 0.24856(9) 0.0190(2) Uani 1 1 d . .
H8A H 0.2479 0.9358 0.2774 0.023 Uiso 1 1 calc R U
H8B H 0.1448 0.8466 0.2101 0.023 Uiso 1 1 calc R U
C9 C 0.16979(13) 0.68893(10) 0.28151(9) 0.0184(2) Uani 1 1 d . .
H9A H 0.0863 0.6740 0.2444 0.022 Uiso 1 1 calc R U
H9B H 0.1558 0.6525 0.3313 0.022 Uiso 1 1 calc R U
C10 C 0.25724(12) 0.78269(10) 0.07328(9) 0.0171(2) Uani 1 1 d . .
H10A H 0.2211 0.8335 0.0492 0.021 Uiso 1 1 calc R U
H10B H 0.3118 0.7581 0.0310 0.021 Uiso 1 1 calc R U
C11 C 0.19543(12) 0.60927(9) 0.10356(9) 0.0167(2) Uani 1 1 d . .
H11A H 0.2517 0.5906 0.0599 0.020 Uiso 1 1 calc R U
H11B H 0.1200 0.5501 0.0990 0.020 Uiso 1 1 calc R U
C12 C 0.43256(13) 0.96976(9) 0.15999(9) 0.0175(2) Uani 1 1 d . .
C13 C 0.36736(15) 1.04501(11) 0.15903(10) 0.0250(3) Uani 1 1 d . .
H13 H 0.2799 1.0311 0.1690 0.030 Uiso 1 1 calc R U
C14 C 0.43002(18) 1.14099(11) 0.14343(11) 0.0317(4) Uani 1 1 d . .
H14 H 0.3850 1.1921 0.1432 0.038 Uiso 1 1 calc R U
C15 C 0.55675(18) 1.16186(12) 0.12843(11) 0.0328(4) Uani 1 1 d . .
H15 H 0.5996 1.2275 0.1188 0.039 Uiso 1 1 calc R U
C16 C 0.62114(18) 1.08682(13) 0.12744(14) 0.0395(4) Uani 1 1 d . .
H16 H 0.7080 1.1006 0.1159 0.047 Uiso 1 1 calc R U
C17 C 0.55981(15) 0.99123(12) 0.14324(12) 0.0308(3) Uani 1 1 d . .
H17 H 0.6051 0.9402 0.1426 0.037 Uiso 1 1 calc R U
C18 C 0.26783(12) 0.51183(9) 0.23918(9) 0.0162(2) Uani 1 1 d . .
C19 C 0.37494(13) 0.47352(10) 0.24573(10) 0.0200(3) Uani 1 1 d . .
H19 H 0.4567 0.5142 0.2384 0.024 Uiso 1 1 calc R U
C20 C 0.36251(14) 0.37568(11) 0.26303(11) 0.0255(3) Uani 1 1 d . .
H20 H 0.4360 0.3500 0.2683 0.031 Uiso 1 1 calc R U
C21 C 0.24285(15) 0.31549(11) 0.27268(11) 0.0255(3) Uani 1 1 d . .
H21 H 0.2343 0.2485 0.2840 0.031 Uiso 1 1 calc R U
C22 C 0.13570(14) 0.35356(11) 0.26575(10) 0.0249(3) Uani 1 1 d . .
H22 H 0.0539 0.3125 0.2726 0.030 Uiso 1 1 calc R U
C23 C 0.14748(13) 0.45073(10) 0.24893(10) 0.0209(3) Uani 1 1 d . .
H23 H 0.0738 0.4762 0.2440 0.025 Uiso 1 1 calc R U
C24 C 0.12463(16) 0.82880(11) 0.37690(10) 0.0259(3) Uani 1 1 d . .
H24A H 0.0352 0.8005 0.3479 0.031 Uiso 1 1 calc R U
H24B H 0.1423 0.9042 0.3901 0.031 Uiso 1 1 calc R U
C25 C 0.13874(19) 0.79034(13) 0.46164(11) 0.0328(4) Uani 1 1 d . .
C26 C 0.2394(2) 0.84250(18) 0.52606(13) 0.0464(5) Uani 1 1 d . .
H26 H 0.2978 0.9028 0.5169 0.056 Uiso 1 1 calc R U
C27 C 0.2561(3) 0.8072(2) 0.60481(15) 0.0655(7) Uani 1 1 d . .
H27 H 0.3249 0.8437 0.6491 0.079 Uiso 1 1 calc R U
C28 C 0.1715(3) 0.7186(2) 0.61745(17) 0.0727(9) Uani 1 1 d . .
H28 H 0.1832 0.6934 0.6701 0.087 Uiso 1 1 calc R U
C29 C 0.0716(3) 0.66777(18) 0.55439(17) 0.0635(8) Uani 1 1 d . .
H29 H 0.0137 0.6074 0.5639 0.076 Uiso 1 1 calc R U
C30 C 0.0523(2) 0.70233(14) 0.47586(14) 0.0451(5) Uani 1 1 d . .
H30 H -0.0185 0.6665 0.4328 0.054 Uiso 1 1 calc R U
C31 C 0.04855(13) 0.66914(11) 0.01029(9) 0.0204(3) Uani 1 1 d . .
H31A H -0.0108 0.6026 0.0131 0.024 Uiso 1 1 calc R U
H31B H 0.0852 0.6618 -0.0462 0.024 Uiso 1 1 calc R U
C32 C -0.02453(13) 0.74928(10) 0.01379(9) 0.0204(3) Uani 1 1 d . .
C33 C -0.09167(14) 0.76897(11) 0.08503(10) 0.0244(3) Uani 1 1 d . .
H33 H -0.0904 0.7320 0.1315 0.029 Uiso 1 1 calc R U
C34 C -0.16028(15) 0.84210(12) 0.08853(12) 0.0298(3) Uani 1 1 d . .
H34 H -0.2055 0.8551 0.1373 0.036 Uiso 1 1 calc R U
C35 C -0.16297(17) 0.89627(13) 0.02098(13) 0.0372(4) Uani 1 1 d . .
H35 H -0.2101 0.9462 0.0233 0.045 Uiso 1 1 calc R U
C36 C -0.09730(19) 0.87742(15) -0.04924(13) 0.0408(4) Uani 1 1 d . .
H36 H -0.0991 0.9144 -0.0956 0.049 Uiso 1 1 calc R U
C37 C -0.02819(16) 0.80453(13) -0.05290(11) 0.0302(3) Uani 1 1 d . .
H37 H 0.0172 0.7924 -0.1018 0.036 Uiso 1 1 calc R U
P3 P 0.77066(3) 0.47743(3) 0.18788(3) 0.02215(8) Uani 1 1 d . .
F1 F 0.82876(10) 0.38221(8) 0.19420(8) 0.0403(3) Uani 1 1 d . .
F2 F 0.71028(13) 0.56957(10) 0.17803(10) 0.0608(4) Uani 1 1 d . .
F3 F 0.65625(10) 0.43072(10) 0.23967(8) 0.0477(3) Uani 1 1 d . .
F4 F 0.88538(10) 0.52271(7) 0.13483(7) 0.0373(2) Uani 1 1 d . .
F5 F 0.85460(13) 0.53769(11) 0.27762(8) 0.0630(4) Uani 1 1 d . .
F6 F 0.68875(11) 0.41383(10) 0.09647(7) 0.0473(3) Uani 1 1 d . .
O1S O 0.18410(13) 0.09372(9) 0.35401(8) 0.0345(3) Uani 1 1 d . .
C1S C -0.0300(2) 0.05292(18) 0.28662(19) 0.0602(7) Uani 1 1 d . .
H1S1 H 0.0007 0.0908 0.2409 0.090 Uiso 1 1 calc R U
H1S2 H -0.1166 0.0585 0.2960 0.090 Uiso 1 1 calc R U
H1S3 H -0.0321 -0.0191 0.2680 0.090 Uiso 1 1 calc R U
C2S C 0.0589(2) 0.09665(16) 0.37100(15) 0.0481(5) Uani 1 1 d . .
H2S1 H 0.0568 0.1680 0.3927 0.058 Uiso 1 1 calc R U
H2S2 H 0.0318 0.0561 0.4166 0.058 Uiso 1 1 calc R U
C3S C 0.2799(2) 0.14476(16) 0.42706(12) 0.0478(5) Uani 1 1 d . .
H3S1 H 0.2647 0.1100 0.4778 0.057 Uiso 1 1 calc R U
H3S2 H 0.2763 0.2164 0.4450 0.057 Uiso 1 1 calc R U
C4S C 0.4076(2) 0.14225(19) 0.39965(14) 0.0560(6) Uani 1 1 d . .
H4S1 H 0.4119 0.0712 0.3850 0.084 Uiso 1 1 calc R U
H4S2 H 0.4749 0.1798 0.4479 0.084 Uiso 1 1 calc R U
H4S3 H 0.4202 0.1741 0.3479 0.084 Uiso 1 1 calc R U

loop_
_atom_site_aniso_label
_atom_site_aniso_U_11
_atom_site_aniso_U_22
_atom_site_aniso_U_33
_atom_site_aniso_U_23
_atom_site_aniso_U_13
_atom_site_aniso_U_12
Ru1 0.01455(5) 0.01279(5) 0.01690(5) 0.00390(4) 0.00204(4) 0.00258(3)
P1 0.01597(14) 0.01186(13) 0.01667(15) 0.00396(11) 0.00373(12) 0.00352(11)
P2 0.01454(14) 0.01203(13) 0.01694(15) 0.00417(11) 0.00420(11) 0.00362(11)
N1 0.0152(5) 0.0166(5) 0.0232(6) 0.0052(4) 0.0025(4) 0.0037(4)
N2 0.0258(6) 0.0145(5) 0.0198(5) 0.0045(4) 0.0107(4) 0.0076(4)
N3 0.0161(5) 0.0145(5) 0.0185(5) 0.0037(4) 0.0008(4) 0.0039(4)
C1 0.0164(6) 0.0210(6) 0.0255(7) 0.0048(5) 0.0024(5) 0.0046(5)
C2 0.0266(7) 0.0342(8) 0.0267(8) -0.0034(6) 0.0085(6) 0.0074(6)
C3 0.0462(11) 0.0766(16) 0.0182(8) 0.0155(9) -0.0079(7) -0.0291(11)
C4 0.0405(10) 0.0507(11) 0.0310(9) -0.0185(8) -0.0142(7) 0.0233(9)
C5 0.0391(9) 0.0310(8) 0.0352(9) 0.0133(7) -0.0153(7) -0.0154(7)
C6 0.0262(8) 0.0781(15) 0.0332(10) -0.0109(10) -0.0097(7) 0.0232(9)
C7 0.0726(15) 0.0265(9) 0.0529(13) 0.0046(8) -0.0420(11) 0.0109(9)
C8 0.0216(6) 0.0163(6) 0.0220(6) 0.0051(5) 0.0076(5) 0.0079(5)
C9 0.0200(6) 0.0152(5) 0.0221(6) 0.0051(5) 0.0092(5) 0.0054(5)
C10 0.0177(6) 0.0162(5) 0.0180(6) 0.0055(5) 0.0025(5) 0.0040(4)
C11 0.0169(6) 0.0138(5) 0.0194(6) 0.0031(5) 0.0023(5) 0.0040(4)
C12 0.0215(6) 0.0129(5) 0.0184(6) 0.0045(5) 0.0040(5) 0.0033(4)
C13 0.0277(7) 0.0182(6) 0.0328(8) 0.0103(6) 0.0092(6) 0.0077(5)
C14 0.0468(10) 0.0175(6) 0.0358(9) 0.0100(6) 0.0128(7) 0.0120(6)
C15 0.0442(10) 0.0175(7) 0.0344(9) 0.0094(6) 0.0088(7) -0.0005(6)
C16 0.0312(9) 0.0313(8) 0.0597(12) 0.0234(8) 0.0166(8) 0.0022(7)
C17 0.0254(7) 0.0248(7) 0.0483(10) 0.0177(7) 0.0145(7) 0.0075(6)
C18 0.0173(6) 0.0137(5) 0.0185(6) 0.0042(4) 0.0042(5) 0.0044(4)
C19 0.0174(6) 0.0169(6) 0.0278(7) 0.0075(5) 0.0068(5) 0.0051(5)
C20 0.0235(7) 0.0199(6) 0.0377(8) 0.0107(6) 0.0085(6) 0.0095(5)
C21 0.0275(7) 0.0173(6) 0.0351(8) 0.0118(6) 0.0090(6) 0.0064(5)
C22 0.0221(7) 0.0196(6) 0.0343(8) 0.0104(6) 0.0100(6) 0.0025(5)
C23 0.0169(6) 0.0179(6) 0.0291(7) 0.0074(5) 0.0051(5) 0.0044(5)
C24 0.0357(8) 0.0219(7) 0.0268(7) 0.0073(6) 0.0166(6) 0.0141(6)
C25 0.0527(10) 0.0303(8) 0.0263(8) 0.0098(6) 0.0229(7) 0.0228(8)
C26 0.0625(13) 0.0582(13) 0.0291(9) 0.0133(9) 0.0184(9) 0.0282(11)
C27 0.0839(19) 0.100(2) 0.0318(11) 0.0202(12) 0.0209(11) 0.0512(16)
C28 0.122(3) 0.092(2) 0.0467(14) 0.0450(14) 0.0498(16) 0.075(2)
C29 0.113(2) 0.0482(12) 0.0563(15) 0.0315(11) 0.0574(16) 0.0424(14)
C30 0.0744(14) 0.0318(9) 0.0429(11) 0.0160(8) 0.0394(10) 0.0239(9)
C31 0.0184(6) 0.0203(6) 0.0212(6) 0.0017(5) -0.0012(5) 0.0053(5)
C32 0.0171(6) 0.0201(6) 0.0224(7) 0.0028(5) -0.0018(5) 0.0042(5)
C33 0.0207(6) 0.0264(7) 0.0271(7) 0.0069(6) 0.0029(5) 0.0071(5)
C34 0.0223(7) 0.0299(8) 0.0366(9) 0.0012(7) 0.0034(6) 0.0093(6)
C35 0.0326(9) 0.0313(8) 0.0540(11) 0.0108(8) 0.0042(8) 0.0186(7)
C36 0.0441(10) 0.0454(10) 0.0448(11) 0.0250(9) 0.0056(8) 0.0232(9)
C37 0.0298(8) 0.0369(9) 0.0294(8) 0.0132(7) 0.0045(6) 0.0144(7)
P3 0.01606(16) 0.02517(18) 0.02695(19) 0.00822(15) 0.00597(14) 0.00551(13)
F1 0.0387(6) 0.0428(6) 0.0549(7) 0.0299(5) 0.0186(5) 0.0220(5)
F2 0.0653(8) 0.0466(7) 0.0951(11) 0.0316(7) 0.0370(8) 0.0404(6)
F3 0.0276(5) 0.0675(8) 0.0571(7) 0.0280(6) 0.0246(5) 0.0127(5)
F4 0.0339(5) 0.0303(5) 0.0520(6) 0.0181(5) 0.0232(5) 0.0046(4)
F5 0.0491(7) 0.0809(10) 0.0363(7) -0.0167(6) -0.0001(5) -0.0050(7)
F6 0.0387(6) 0.0580(7) 0.0362(6) 0.0063(5) -0.0087(5) 0.0017(5)
O1S 0.0494(8) 0.0243(5) 0.0322(6) 0.0041(5) 0.0108(5) 0.0132(5)
C1S 0.0364(11) 0.0498(13) 0.0897(19) 0.0031(12) 0.0173(12) 0.0065(9)
C2S 0.0643(14) 0.0360(10) 0.0554(13) 0.0172(9) 0.0322(11) 0.0213(9)
C3S 0.0757(15) 0.0417(11) 0.0241(9) -0.0009(8) 0.0016(9) 0.0177(10)
C4S 0.0626(15) 0.0615(14) 0.0350(11) -0.0058(10) -0.0134(10) 0.0156(11)

loop_
_atom_type_symbol
_atom_type_description
_atom_type_scat_dispersion_real
_atom_type_scat_dispersion_imag
_atom_type_scat_source
C C 0.0033 0.0016 'International Tables Vol C Tables 4.2.6.8 and 6.1.1.4'
H H 0.0000 0.0000 'International Tables Vol C Tables 4.2.6.8 and 6.1.1.4'
F F 0.0171 0.0103 'International Tables Vol C Tables 4.2.6.8 and 6.1.1.4'
N N 0.0061 0.0033 'International Tables Vol C Tables 4.2.6.8 and 6.1.1.4'
O O 0.0106 0.0060 'International Tables Vol C Tables 4.2.6.8 and 6.1.1.4'
P P 0.1023 0.0942 'International Tables Vol C Tables 4.2.6.8 and 6.1.1.4'
Ru Ru -1.2594 0.8363 'International Tables Vol C Tables 4.2.6.8 and 6.1.1.4'

loop_
_geom_angle_atom_site_label_1
_geom_angle_atom_site_label_2
_geom_angle_atom_site_label_3
_geom_angle
N1 Ru1 C3 145.51(9)
N1 Ru1 C4 151.27(7)
C3 Ru1 C4 37.90(9)
N1 Ru1 C7 109.19(8)
C3 Ru1 C7 36.99(10)
C4 Ru1 C7 62.11(8)
N1 Ru1 C5 114.00(7)
C3 Ru1 C5 61.97(7)
C4 Ru1 C5 37.27(8)
C7 Ru1 C5 60.77(7)
N1 Ru1 C6 95.21(6)
C3 Ru1 C6 60.88(8)
C4 Ru1 C6 61.17(7)
C7 Ru1 C6 35.87(9)
C5 Ru1 C6 35.90(8)
N1 Ru1 P1 93.06(4)
C3 Ru1 P1 121.41(8)
C4 Ru1 P1 94.83(5)
C7 Ru1 P1 156.57(6)
C5 Ru1 P1 104.00(5)
C6 Ru1 P1 137.83(7)
N1 Ru1 P2 91.97(3)
C3 Ru1 P2 93.50(5)
C4 Ru1 P2 116.64(6)
C7 Ru1 P2 106.55(6)
C5 Ru1 P2 153.38(5)
C6 Ru1 P2 141.57(7)
P1 Ru1 P2 79.10(2)
C12 P1 C10 101.66(6)
C12 P1 C8 104.97(6)
C10 P1 C8 100.10(7)
C12 P1 Ru1 118.64(5)
C10 P1 Ru1 116.74(5)
C8 P1 Ru1 112.43(5)
C18 P2 C11 101.14(6)
C18 P2 C9 103.82(6)
C11 P2 C9 101.24(7)
C18 P2 Ru1 120.17(5)
C11 P2 Ru1 116.79(4)
C9 P2 Ru1 111.27(5)
C1 N1 Ru1 171.92(11)
C9 N2 C8 114.42(11)
C9 N2 C24 109.27(11)
C8 N2 C24 109.70(10)
C11 N3 C10 114.01(10)
C11 N3 C31 112.89(10)
C10 N3 C31 111.79(11)
N1 C1 C2 178.24(16)
C1 C2 H2A 109.5
C1 C2 H2B 109.5
H2A C2 H2B 109.5
C1 C2 H2C 109.5
H2A C2 H2C 109.5
H2B C2 H2C 109.5
C7 C3 C4 108.18(18)
C7 C3 Ru1 74.19(11)
C4 C3 Ru1 71.07(10)
C7 C3 H3 125.9
C4 C3 H3 125.9
Ru1 C3 H3 120.6
C3 C4 C5 107.30(18)
C3 C4 Ru1 71.03(10)
C5 C4 Ru1 74.08(10)
C3 C4 H4 126.4
C5 C4 H4 126.4
Ru1 C4 H4 120.4
C6 C5 C4 107.36(17)
C6 C5 Ru1 72.67(10)
C4 C5 Ru1 68.65(9)
C6 C5 H5 126.3
C4 C5 H5 126.3
Ru1 C5 H5 124.0
C7 C6 C5 109.75(18)
C7 C6 Ru1 71.37(11)
C5 C6 Ru1 71.44(10)
C7 C6 H6 125.1
C5 C6 H6 125.1
Ru1 C6 H6 123.7
C6 C7 C3 107.41(17)
C6 C7 Ru1 72.76(11)
C3 C7 Ru1 68.83(11)
C6 C7 H7 126.3
C3 C7 H7 126.3
Ru1 C7 H7 123.7
N2 C8 P1 112.13(9)
N2 C8 H8A 109.2
P1 C8 H8A 109.2
N2 C8 H8B 109.2
P1 C8 H8B 109.2
H8A C8 H8B 107.9
N2 C9 P2 113.42(9)
N2 C9 H9A 108.9
P2 C9 H9A 108.9
N2 C9 H9B 108.9
P2 C9 H9B 108.9
H9A C9 H9B 107.7
N3 C10 P1 110.20(9)
N3 C10 H10A 109.6
P1 C10 H10A 109.6
N3 C10 H10B 109.6
P1 C10 H10B 109.6
H10A C10 H10B 108.1
N3 C11 P2 110.46(9)
N3 C11 H11A 109.6
P2 C11 H11A 109.6
N3 C11 H11B 109.6
P2 C11 H11B 109.6
H11A C11 H11B 108.1
C13 C12 C17 118.78(13)
C13 C12 P1 122.05(11)
C17 C12 P1 119.15(10)
C12 C13 C14 120.29(14)
C12 C13 H13 119.9
C14 C13 H13 119.9
C15 C14 C13 120.35(15)
C15 C14 H14 119.8
C13 C14 H14 119.8
C14 C15 C16 119.63(14)
C14 C15 H15 120.2
C16 C15 H15 120.2
C15 C16 C17 120.46(16)
C15 C16 H16 119.8
C17 C16 H16 119.8
C16 C17 C12 120.48(15)
C16 C17 H17 119.8
C12 C17 H17 119.8
C19 C18 C23 119.48(12)
C19 C18 P2 120.05(10)
C23 C18 P2 120.45(10)
C18 C19 C20 120.10(13)
C18 C19 H19 120.0
C20 C19 H19 120.0
C21 C20 C19 120.12(13)
C21 C20 H20 119.9
C19 C20 H20 119.9
C20 C21 C22 119.81(13)
C20 C21 H21 120.1
C22 C21 H21 120.1
C23 C22 C21 120.35(13)
C23 C22 H22 119.8
C21 C22 H22 119.8
C22 C23 C18 120.14(13)
C22 C23 H23 119.9
C18 C23 H23 119.9
N2 C24 C25 111.35(12)
N2 C24 H24A 109.4
C25 C24 H24A 109.4
N2 C24 H24B 109.4
C25 C24 H24B 109.4
H24A C24 H24B 108.0
C26 C25 C30 119.46(18)
C26 C25 C24 119.46(17)
C30 C25 C24 121.08(18)
C25 C26 C27 120.6(2)
C25 C26 H26 119.7
C27 C26 H26 119.7
C28 C27 C26 119.5(3)
C28 C27 H27 120.2
C26 C27 H27 120.2
C29 C28 C27 119.9(2)
C29 C28 H28 120.0
C27 C28 H28 120.0
C28 C29 C30 121.5(2)
C28 C29 H29 119.3
C30 C29 H29 119.3
C25 C30 C29 119.0(2)
C25 C30 H30 120.5
C29 C30 H30 120.5
N3 C31 C32 110.85(11)
N3 C31 H31A 109.5
C32 C31 H31A 109.5
N3 C31 H31B 109.5
C32 C31 H31B 109.5
H31A C31 H31B 108.1
C37 C32 C33 118.36(14)
C37 C32 C31 121.55(13)
C33 C32 C31 120.09(13)
C34 C33 C32 120.54(15)
C34 C33 H33 119.7
C32 C33 H33 119.7
C35 C34 C33 120.15(16)
C35 C34 H34 119.9
C33 C34 H34 119.9
C36 C35 C34 119.70(15)
C36 C35 H35 120.2
C34 C35 H35 120.2
C35 C36 C37 120.35(16)
C35 C36 H36 119.8
C37 C36 H36 119.8
C32 C37 C36 120.89(16)
C32 C37 H37 119.6
C36 C37 H37 119.6
F5 P3 F2 92.18(9)
F5 P3 F3 90.61(7)
F2 P3 F3 90.04(7)
F5 P3 F4 90.04(7)
F2 P3 F4 90.54(6)
F3 P3 F4 179.11(7)
F5 P3 F1 90.00(8)
F2 P3 F1 177.81(8)
F3 P3 F1 90.12(6)
F4 P3 F1 89.27(6)
F5 P3 F6 178.06(8)
F2 P3 F6 89.64(8)
F3 P3 F6 90.06(7)
F4 P3 F6 89.26(7)
F1 P3 F6 88.18(7)
C2S O1S C3S 113.19(15)
C2S C1S H1S1 109.5
C2S C1S H1S2 109.5
H1S1 C1S H1S2 109.5
C2S C1S H1S3 109.5
H1S1 C1S H1S3 109.5
H1S2 C1S H1S3 109.5
O1S C2S C1S 108.16(16)
O1S C2S H2S1 110.1
C1S C2S H2S1 110.1
O1S C2S H2S2 110.1
C1S C2S H2S2 110.1
H2S1 C2S H2S2 108.4
O1S C3S C4S 108.25(15)
O1S C3S H3S1 110.0
C4S C3S H3S1 110.0
O1S C3S H3S2 110.0
C4S C3S H3S2 110.0
H3S1 C3S H3S2 108.4
C3S C4S H4S1 109.5
C3S C4S H4S2 109.5
H4S1 C4S H4S2 109.5
C3S C4S H4S3 109.5
H4S1 C4S H4S3 109.5
H4S2 C4S H4S3 109.5

loop_
_geom_bond_atom_site_label_1
_geom_bond_atom_site_label_2
_geom_bond_distance
Ru1 N1 2.0453(13)
Ru1 C3 2.1651(19)
Ru1 C4 2.1656(17)
Ru1 C7 2.2339(18)
Ru1 C5 2.2360(16)
Ru1 C6 2.2516(18)
Ru1 P1 2.2589(5)
Ru1 P2 2.2605(6)
P1 C12 1.8235(13)
P1 C10 1.8452(14)
P1 C8 1.8560(14)
P2 C18 1.8213(13)
P2 C11 1.8491(14)
P2 C9 1.8508(13)
N1 C1 1.1412(18)
N2 C9 1.4665(17)
N2 C8 1.4734(17)
N2 C24 1.4796(18)
N3 C11 1.4590(17)
N3 C10 1.4603(17)
N3 C31 1.4771(18)
C1 C2 1.460(2)
C2 H2A 0.9800
C2 H2B 0.9800
C2 H2C 0.9800
C3 C7 1.397(4)
C3 C4 1.406(3)
C3 H3 0.9500
C4 C5 1.408(3)
C4 H4 0.9500
C5 C6 1.383(3)
C5 H5 0.9500
C6 C7 1.381(3)
C6 H6 0.9500
C7 H7 0.9500
C8 H8A 0.9900
C8 H8B 0.9900
C9 H9A 0.9900
C9 H9B 0.9900
C10 H10A 0.9900
C10 H10B 0.9900
C11 H11A 0.9900
C11 H11B 0.9900
C12 C13 1.3911(19)
C12 C17 1.391(2)
C13 C14 1.397(2)
C13 H13 0.9500
C14 C15 1.378(3)
C14 H14 0.9500
C15 C16 1.380(3)
C15 H15 0.9500
C16 C17 1.390(2)
C16 H16 0.9500
C17 H17 0.9500
C18 C19 1.3911(19)
C18 C23 1.4005(19)
C19 C20 1.3922(19)
C19 H19 0.9500
C20 C21 1.389(2)
C20 H20 0.9500
C21 C22 1.390(2)
C21 H21 0.9500
C22 C23 1.3814(19)
C22 H22 0.9500
C23 H23 0.9500
C24 C25 1.507(2)
C24 H24A 0.9900
C24 H24B 0.9900
C25 C26 1.383(3)
C25 C30 1.398(3)
C26 C27 1.403(3)
C26 H26 0.9500
C27 C28 1.385(4)
C27 H27 0.9500
C28 C29 1.362(4)
C28 H28 0.9500
C29 C30 1.399(3)
C29 H29 0.9500
C30 H30 0.9500
C31 C32 1.5043(19)
C31 H31A 0.9900
C31 H31B 0.9900
C32 C37 1.385(2)
C32 C33 1.396(2)
C33 C34 1.387(2)
C33 H33 0.9500
C34 C35 1.386(3)
C34 H34 0.9500
C35 C36 1.371(3)
C35 H35 0.9500
C36 C37 1.388(2)
C36 H36 0.9500
C37 H37 0.9500
P3 F5 1.5823(13)
P3 F2 1.5861(12)
P3 F3 1.5901(11)
P3 F4 1.5993(10)
P3 F1 1.6004(11)
P3 F6 1.6053(12)
O1S C2S 1.411(2)
O1S C3S 1.432(2)
C1S C2S 1.504(3)
C1S H1S1 0.9800
C1S H1S2 0.9800
C1S H1S3 0.9800
C2S H2S1 0.9900
C2S H2S2 0.9900
C3S C4S 1.485(3)
C3S H3S1 0.9900
C3S H3S2 0.9900
C4S H4S1 0.9800
C4S H4S2 0.9800
C4S H4S3 0.9800

loop_
_geom_torsion_atom_site_label_1
_geom_torsion_atom_site_label_2
_geom_torsion_atom_site_label_3
_geom_torsion_atom_site_label_4
_geom_torsion
C7 C3 C4 C5 -0.3(2)
Ru1 C3 C4 C5 -65.74(12)
C7 C3 C4 Ru1 65.43(13)
C3 C4 C5 C6 0.92(19)
Ru1 C4 C5 C6 -62.79(12)
C3 C4 C5 Ru1 63.71(12)
C4 C5 C6 C7 -1.2(2)
Ru1 C5 C6 C7 -61.40(13)
C4 C5 C6 Ru1 60.19(12)
C5 C6 C7 C3 1.0(2)
Ru1 C6 C7 C3 -60.43(12)
C5 C6 C7 Ru1 61.45(13)
C4 C3 C7 C6 -0.4(2)
Ru1 C3 C7 C6 62.97(13)
C4 C3 C7 Ru1 -63.39(12)
C9 N2 C8 P1 -65.09(13)
C24 N2 C8 P1 171.71(10)
C12 P1 C8 N2 -142.08(10)
C10 P1 C8 N2 112.84(10)
Ru1 P1 C8 N2 -11.76(11)
C8 N2 C9 P2 63.64(13)
C24 N2 C9 P2 -172.93(10)
C18 P2 C9 N2 145.51(10)
C11 P2 C9 N2 -109.91(10)
Ru1 P2 C9 N2 14.88(11)
C11 N3 C10 P1 -70.12(12)
C31 N3 C10 P1 160.35(9)
C12 P1 C10 N3 -158.87(9)
C8 P1 C10 N3 -51.14(10)
Ru1 P1 C10 N3 70.45(9)
C10 N3 C11 P2 69.76(12)
C31 N3 C11 P2 -161.25(9)
C18 P2 C11 N3 158.11(9)
C9 P2 C11 N3 51.40(10)
Ru1 P2 C11 N3 -69.57(9)
C10 P1 C12 C13 76.38(13)
C8 P1 C12 C13 -27.53(14)
Ru1 P1 C12 C13 -154.12(11)
C10 P1 C12 C17 -102.23(13)
C8 P1 C12 C17 153.85(13)
Ru1 P1 C12 C17 27.26(14)
C17 C12 C13 C14 -1.4(2)
P1 C12 C13 C14 179.97(12)
C12 C13 C14 C15 0.3(3)
C13 C14 C15 C16 1.1(3)
C14 C15 C16 C17 -1.3(3)
C15 C16 C17 C12 0.2(3)
C13 C12 C17 C16 1.1(3)
P1 C12 C17 C16 179.81(15)
C11 P2 C18 C19 111.69(12)
C9 P2 C18 C19 -143.65(12)
Ru1 P2 C18 C19 -18.53(13)
C11 P2 C18 C23 -66.88(12)
C9 P2 C18 C23 37.78(13)
Ru1 P2 C18 C23 162.90(10)
C23 C18 C19 C20 -0.9(2)
P2 C18 C19 C20 -179.45(12)
C18 C19 C20 C21 0.8(2)
C19 C20 C21 C22 -0.6(2)
C20 C21 C22 C23 0.3(2)
C21 C22 C23 C18 -0.3(2)
C19 C18 C23 C22 0.6(2)
P2 C18 C23 C22 179.19(12)
C9 N2 C24 C25 71.54(17)
C8 N2 C24 C25 -162.27(13)
N2 C24 C25 C26 79.28(19)
N2 C24 C25 C30 -100.19(18)
C30 C25 C26 C27 0.7(3)
C24 C25 C26 C27 -178.76(17)
C25 C26 C27 C28 0.7(3)
C26 C27 C28 C29 -1.3(4)
C27 C28 C29 C30 0.5(4)
C26 C25 C30 C29 -1.5(3)
C24 C25 C30 C29 178.00(16)
C28 C29 C30 C25 0.9(3)
C11 N3 C31 C32 158.76(11)
C10 N3 C31 C32 -71.12(14)
N3 C31 C32 C37 117.48(15)
N3 C31 C32 C33 -63.05(17)
C37 C32 C33 C34 0.0(2)
C31 C32 C33 C34 -179.44(13)
C32 C33 C34 C35 0.1(2)
C33 C34 C35 C36 -0.1(3)
C34 C35 C36 C37 -0.1(3)
C33 C32 C37 C36 -0.2(2)
C31 C32 C37 C36 179.24(16)
C35 C36 C37 C32 0.3(3)
C3S O1S C2S C1S 172.89(17)
C2S O1S C3S C4S -176.52(17)

loop_
_platon_squeeze_void_nr
_platon_squeeze_void_average_x
_platon_squeeze_void_average_y
_platon_squeeze_void_average_z
_platon_squeeze_void_volume
_platon_squeeze_void_count_electrons
_platon_squeeze_void_content
1 0.500 0.500 0.500 163 23 ' '
